data_7218667
loop_
_publ_author_name
'Syssa-Magal\'e, Jean-Laurent'
'Boubekeur, Kamal'
'Leroy, Jacques'
'Chamoreau, Lise-Marie'
'Fave, Claire'
'Sch\"ollhorn, Bernd'

_publ_section_title
;
 Directed synthesis of a halogen-bonded open porphyrin network
;
_journal_issue 45
_journal_name_full CrystEngComm
_journal_page_first 10380
_journal_paper_doi 10.1039/C4CE01704H
_journal_volume 16
_journal_year 2014
_chemical_formula_moiety 'C10 H8 N2, C6 F3 I3)'
_chemical_formula_sum 'C16 H8 F3 I3 N2'
_chemical_formula_weight 665.94
_chemical_name_systematic
;
1,3,5-Trifluoro-2,4,6-tri-iodobenzene 4,4'-bipyridine
;
_space_group_IT_number 7
_symmetry_cell_setting monoclinic
_symmetry_space_group_name_Hall 'P -2yac'
_symmetry_space_group_name_H-M 'P 1 n 1'
_atom_sites_solution_hydrogens geom
_atom_sites_solution_primary direct
_atom_sites_solution_secondary difmap
_audit_creation_method SHELXL-97
_cell_angle_alpha 90.00
_cell_angle_beta 91.621(19)
_cell_angle_gamma 90.00
_cell_formula_units_Z 2
_cell_length_a 4.1140(8)
_cell_length_b 9.0710(9)
_cell_length_c 24.104(5)
_cell_measurement_reflns_used 30
_cell_measurement_temperature 250(2)
_cell_measurement_theta_max 13.5
_cell_measurement_theta_min 4.5
_cell_volume 899.2(3)
_computing_cell_refinement 'Dirax/lsq (Duisenberg & Schreurs, 1989-2000)'
_computing_data_collection 'Collect (Nonius BV, 1997-2000)'
_computing_data_reduction 'EvalCCD (Duisenberg & Schreurs 1990-2000)'
_computing_molecular_graphics 'DIAMOND (Brandenburg, 1999)'
_computing_publication_material 'SHELXL-97 (Sheldrick, 1997)'
_computing_structure_refinement 'SHELXL-97 (Sheldrick, 1997)'
_computing_structure_solution 'SHELXS-86 (Sheldrick, 1986)'
_diffrn_ambient_temperature 250(2)
_diffrn_detector_area_resol_mean 9
_diffrn_measured_fraction_theta_full 0.991
_diffrn_measured_fraction_theta_max 0.991
_diffrn_measurement_device_type KappaCCD
_diffrn_measurement_method 'CCD rotation images, thick slices'
_diffrn_radiation_monochromator graphite
_diffrn_radiation_source 'fine-focus sealed tube'
_diffrn_radiation_type MoK\a
_diffrn_radiation_wavelength 0.71073
_diffrn_reflns_av_R_equivalents 0.0398
_diffrn_reflns_av_sigmaI/netI 0.0698
_diffrn_reflns_limit_h_max 5
_diffrn_reflns_limit_h_min -5
_diffrn_reflns_limit_k_max 12
_diffrn_reflns_limit_k_min -12
_diffrn_reflns_limit_l_max 31
_diffrn_reflns_limit_l_min -33
_diffrn_reflns_number 7515
_diffrn_reflns_theta_full 30.00
_diffrn_reflns_theta_max 30.00
_diffrn_reflns_theta_min 3.38
_diffrn_standards_decay_% 0
_diffrn_standards_number 0
_exptl_absorpt_coefficient_mu 5.243
_exptl_absorpt_correction_T_max 0.819
_exptl_absorpt_correction_T_min 0.791
_exptl_absorpt_correction_type multi-scan
_exptl_absorpt_process_details
; 
R.H. Blessing, Acta Cryst. (1995), A51, 33-38
;
_exptl_crystal_colour colorless
_exptl_crystal_density_diffrn 2.460
_exptl_crystal_density_meas ?
_exptl_crystal_density_method 'not measured'
_exptl_crystal_description needle
_exptl_crystal_F_000 608
_exptl_crystal_recrystallization_method
'exposing equimolar solutions of the respective XB donor and acceptor molecules in chloroform to a saturated atmosphere of n-pentane at room temperature. '
_exptl_crystal_size_max 0.22
_exptl_crystal_size_mid 0.04
_exptl_crystal_size_min 0.04
_refine_diff_density_max 1.851
_refine_diff_density_min -2.286
_refine_diff_density_rms 0.282
_refine_ls_abs_structure_details 'Flack H D (1983), Acta Cryst. A39, 876-881'
_refine_ls_abs_structure_Flack 0.26(5)
_refine_ls_extinction_method none
_refine_ls_goodness_of_fit_ref 1.070
_refine_ls_hydrogen_treatment constr
_refine_ls_matrix_type full
_refine_ls_number_parameters 217
_refine_ls_number_reflns 4736
_refine_ls_number_restraints 2
_refine_ls_restrained_S_all 1.070
_refine_ls_R_factor_all 0.0725
_refine_ls_R_factor_gt 0.0566
_refine_ls_shift/su_max 0.000
_refine_ls_shift/su_mean 0.000
_refine_ls_structure_factor_coef Fsqd
_refine_ls_weighting_details 'calc w=1/[\s^2^(Fo^2^)+(0.0868P)^2^+0.2042P] where P=(Fo^2^+2Fc^2^)/3'
_refine_ls_weighting_scheme calc
_refine_ls_wR_factor_gt 0.1403
_refine_ls_wR_factor_ref 0.1488
_reflns_number_gt 3868
_reflns_number_total 4736
_reflns_threshold_expression >2sigma(I)
_cod_data_source_file c4ce01704h2.cif
_cod_data_source_block smjl259sb
_cod_depositor_comments
;
The following automatic conversions were performed:

'_exptl_crystal_density_meas' value 'not measured' was changed to '?'
- the value is perceived as not measured.

Automatic conversion script
Id: cif_fix_values 3008 2015-01-20 13:52:24Z robertas 
;
_cod_original_sg_symbol_H-M 'P n'
_cod_database_code 7218667

loop_
_symmetry_equiv_pos_as_xyz
'x, y, z'
'x+1/2, -y, z+1/2'

loop_
_atom_site_label
_atom_site_type_symbol
_atom_site_fract_x
_atom_site_fract_y
_atom_site_fract_z
_atom_site_U_iso_or_equiv
_atom_site_adp_type
_atom_site_occupancy
_atom_site_symmetry_multiplicity
_atom_site_calc_flag
_atom_site_refinement_flags
I1 I 0.26096(14) 0.58102(9) 0.38837(3) 0.04130(18) Uani 1 1 d .
I2 I 0.88582(12) 0.53645(8) 0.16744(3) 0.04037(18) Uani 1 1 d .
I3 I 0.7529(2) 1.13389(8) 0.27649(4) 0.0560(2) Uani 1 1 d .
F1 F 0.5198(19) 0.4627(7) 0.2773(3) 0.0453(17) Uani 1 1 d .
F2 F 0.9220(19) 0.8845(8) 0.1908(3) 0.0509(17) Uani 1 1 d .
F3 F 0.425(2) 0.9221(8) 0.3626(3) 0.0525(18) Uani 1 1 d .
C1 C 0.469(3) 0.6901(11) 0.3208(4) 0.033(2) Uani 1 1 d .
C2 C 0.574(3) 0.6095(10) 0.2774(5) 0.0331(19) Uani 1 1 d .
C3 C 0.727(2) 0.6694(11) 0.2324(4) 0.0315(19) Uani 1 1 d .
C4 C 0.770(2) 0.8199(12) 0.2332(4) 0.033(2) Uani 1 1 d .
C5 C 0.673(2) 0.9074(10) 0.2765(4) 0.033(2) Uani 1 1 d .
C6 C 0.525(3) 0.8397(12) 0.3200(4) 0.036(2) Uani 1 1 d .
N1 N 0.552(3) 0.6397(13) -0.0311(5) 0.053(3) Uani 1 1 d .
N2 N 0.102(3) 1.3176(13) 0.0919(4) 0.044(2) Uani 1 1 d .
C7 C 0.452(4) 0.6477(13) 0.0213(6) 0.053(3) Uani 1 1 d .
H7 H 0.4407 0.5615 0.0421 0.064 Uiso 1 1 calc R
C8 C 0.366(4) 0.7794(13) 0.0455(5) 0.059(4) Uani 1 1 d .
H8 H 0.2943 0.7788 0.0818 0.071 Uiso 1 1 calc R
C9 C 0.382(3) 0.9089(13) 0.0184(4) 0.036(2) Uani 1 1 d .
C10 C 0.289(3) 1.0505(13) 0.0442(5) 0.041(3) Uani 1 1 d .
C11 C 0.347(4) 1.0781(13) 0.0988(5) 0.047(3) Uani 1 1 d .
H11 H 0.4463 1.0063 0.1210 0.057 Uiso 1 1 calc R
C12 C 0.261(4) 1.2109(15) 0.1218(5) 0.054(3) Uani 1 1 d .
H12 H 0.3131 1.2284 0.1591 0.065 Uiso 1 1 calc R
C13 C 0.047(3) 1.2927(14) 0.0385(4) 0.048(3) Uani 1 1 d .
H13 H -0.0566 1.3645 0.0169 0.058 Uiso 1 1 calc R
C14 C 0.140(4) 1.1628(14) 0.0141(5) 0.054(3) Uani 1 1 d .
H14 H 0.1006 1.1501 -0.0238 0.064 Uiso 1 1 calc R
C15 C 0.481(4) 0.9032(16) -0.0345(5) 0.055(3) Uani 1 1 d .
H15 H 0.4977 0.9897 -0.0550 0.066 Uiso 1 1 calc R
C16 C 0.560(5) 0.7658(18) -0.0590(6) 0.073(5) Uani 1 1 d .
H16 H 0.6192 0.7642 -0.0959 0.088 Uiso 1 1 calc R

loop_
_atom_site_aniso_label
_atom_site_aniso_U_11
_atom_site_aniso_U_22
_atom_site_aniso_U_33
_atom_site_aniso_U_23
_atom_site_aniso_U_13
_atom_site_aniso_U_12
I1 0.0419(4) 0.0520(4) 0.0303(3) 0.0077(3) 0.0065(2) -0.0069(3)
I2 0.0448(4) 0.0446(4) 0.0321(3) -0.0058(3) 0.0081(3) 0.0051(3)
I3 0.0654(5) 0.0294(3) 0.0734(6) 0.0012(4) 0.0083(4) -0.0051(3)
F1 0.065(5) 0.029(3) 0.042(3) 0.000(3) 0.017(3) -0.003(3)
F2 0.054(4) 0.044(4) 0.057(4) 0.009(3) 0.028(3) 0.000(3)
F3 0.069(5) 0.045(4) 0.044(4) -0.014(3) 0.018(3) -0.004(3)
C1 0.041(5) 0.032(5) 0.027(4) 0.008(4) 0.005(4) 0.000(4)
C2 0.042(5) 0.021(4) 0.037(5) 0.005(3) 0.003(4) 0.000(4)
C3 0.028(4) 0.040(5) 0.026(4) -0.001(4) 0.009(3) 0.005(4)
C4 0.034(5) 0.039(5) 0.027(4) 0.008(4) -0.006(4) -0.003(4)
C5 0.032(5) 0.024(4) 0.043(5) 0.006(4) 0.005(4) -0.003(3)
C6 0.039(5) 0.038(5) 0.032(5) 0.003(4) -0.003(4) -0.004(4)
N1 0.068(7) 0.047(6) 0.044(6) -0.010(5) 0.002(5) 0.010(5)
N2 0.049(6) 0.054(6) 0.030(5) -0.009(4) 0.006(4) 0.004(5)
C7 0.078(9) 0.029(5) 0.054(7) -0.010(5) 0.014(7) 0.008(5)
C8 0.108(12) 0.027(5) 0.045(7) 0.007(5) 0.036(7) 0.001(6)
C9 0.043(6) 0.046(6) 0.019(4) -0.006(4) -0.001(4) 0.010(4)
C10 0.041(6) 0.045(6) 0.037(6) -0.010(4) 0.015(5) 0.011(4)
C11 0.069(8) 0.041(6) 0.032(6) -0.003(4) -0.005(5) 0.007(5)
C12 0.076(9) 0.047(7) 0.040(6) -0.007(5) 0.008(6) 0.005(6)
C13 0.067(8) 0.056(7) 0.023(5) 0.007(4) 0.002(5) 0.022(6)
C14 0.083(9) 0.042(6) 0.036(6) 0.003(5) -0.006(6) 0.006(6)
C15 0.072(9) 0.052(7) 0.042(7) -0.002(5) 0.006(6) 0.023(6)
C16 0.122(15) 0.066(9) 0.034(6) 0.007(6) 0.029(7) 0.050(10)

loop_
_atom_type_symbol
_atom_type_description
_atom_type_scat_dispersion_real
_atom_type_scat_dispersion_imag
_atom_type_scat_source
C C 0.0033 0.0016 'International Tables Vol C Tables 4.2.6.8 and 6.1.1.4'
H H 0.0000 0.0000 'International Tables Vol C Tables 4.2.6.8 and 6.1.1.4'
N N 0.0061 0.0033 'International Tables Vol C Tables 4.2.6.8 and 6.1.1.4'
I I -0.4742 1.8119 'International Tables Vol C Tables 4.2.6.8 and 6.1.1.4'
F F 0.0171 0.0103 'International Tables Vol C Tables 4.2.6.8 and 6.1.1.4'

loop_
_geom_angle_atom_site_label_1
_geom_angle_atom_site_label_2
_geom_angle_atom_site_label_3
_geom_angle
C2 C1 C6 117.5(9)
C2 C1 I1 119.3(7)
C6 C1 I1 123.0(8)
F1 C2 C1 118.4(9)
F1 C2 C3 117.8(10)
C1 C2 C3 123.8(9)
C4 C3 C2 116.2(9)
C4 C3 I2 122.5(7)
C2 C3 I2 121.3(8)
F2 C4 C3 119.0(9)
F2 C4 C5 118.3(9)
C3 C4 C5 122.7(9)
C6 C5 C4 117.7(9)
C6 C5 I3 121.0(8)
C4 C5 I3 121.3(7)
F3 C6 C5 119.2(10)
F3 C6 C1 118.8(10)
C5 C6 C1 122.0(10)
C16 N1 C7 116.2(11)
C13 N2 C12 117.5(11)
N1 C7 C8 122.3(12)
N1 C7 H7 118.9
C8 C7 H7 118.9
C9 C8 C7 122.2(11)
C9 C8 H8 118.9
C7 C8 H8 118.9
C8 C9 C15 116.5(11)
C8 C9 C10 122.4(9)
C15 C9 C10 121.2(11)
C11 C10 C14 115.8(11)
C11 C10 C9 121.8(11)
C14 C10 C9 122.3(11)
C10 C11 C12 120.9(12)
C10 C11 H11 119.5
C12 C11 H11 119.5
N2 C12 C11 122.1(12)
N2 C12 H12 118.9
C11 C12 H12 118.9
N2 C13 C14 121.4(11)
N2 C13 H13 119.3
C14 C13 H13 119.3
C13 C14 C10 122.1(11)
C13 C14 H14 118.9
C10 C14 H14 118.9
C9 C15 C16 120.3(13)
C9 C15 H15 119.9
C16 C15 H15 119.9
N1 C16 C15 122.5(12)
N1 C16 H16 118.8
C15 C16 H16 118.8

loop_
_geom_bond_atom_site_label_1
_geom_bond_atom_site_label_2
_geom_bond_distance
I1 C1 2.108(10)
I2 C3 2.097(10)
I3 C5 2.081(9)
F1 C2 1.350(11)
F2 C4 1.347(12)
F3 C6 1.344(13)
C1 C2 1.357(15)
C1 C6 1.378(15)
C2 C3 1.378(14)
C3 C4 1.377(15)
C4 C5 1.379(15)
C5 C6 1.372(14)
N1 C16 1.328(19)
N1 C7 1.342(18)
N2 C13 1.320(14)
N2 C12 1.363(18)
C7 C8 1.381(16)
C7 H7 0.9300
C8 C9 1.347(16)
C8 H8 0.9300
C9 C15 1.349(17)
C9 C10 1.482(14)
C10 C11 1.354(17)
C10 C14 1.384(18)
C11 C12 1.378(18)
C11 H11 0.9300
C12 H12 0.9300
C13 C14 1.375(18)
C13 H13 0.9300
C14 H14 0.9300
C15 C16 1.421(19)
C15 H15 0.9300
C16 H16 0.9300
